data_2311448
loop_
_publ_author_name
'Okeke, Ugochukwu'
'Gultneh, Yilma'
'Butcher, Ray J.'

_publ_section_title
;
 (Aceto-nitrile-\k<i>N</i>)aqua-[<i>N</i>,<i>N</i>'-bis-(pyridin-2-yl-methyl)ethane-1,2-di-amine-\k<sup>4</sup><i>N</i>,<i>N</i>',<i>N</i>'',<i>N</i>''']zinc(II)
 perchlorate.
;
_journal_coeditor_code IM2479
_journal_issue 'Pt 10'
_journal_name_full 'Acta crystallographica. Section E, Crystallographic communications'
_journal_page_first 1568
_journal_page_last 1571
_journal_paper_doi 10.1107/S2056989017013603
_journal_volume 73
_journal_year 2017
_chemical_formula_iupac '[Zn (C14 H18 N4) (C2 H3 N) (H2 O1)] (Cl O4)2'
_chemical_formula_moiety 'C16 H23 N5 O Zn 2+, 2(Cl O4 -)'
_chemical_formula_sum 'C16 H23 Cl2 N5 O9 Zn'
_chemical_formula_weight 565.66
_chemical_name_systematic
'(Acetonitrile-\k<i>N</i>)aqua[<i>N</i>,<i>N</i>'-bis(pyridin-2-ylmethyl)ethane-1,2-diamine-\k^4^<i>N</i>,<i>N</i>',<i>N</i>'',<i>N</i>''']zinc(II) perchlorate'
_space_group_crystal_system triclinic
_space_group_IT_number 2
_space_group_name_Hall '-P 1'
_space_group_name_H-M_alt 'P -1'
_atom_sites_solution_hydrogens mixed
_audit_creation_method SHELXL-2014/7
_cell_angle_alpha 92.9690(10)
_cell_angle_beta 98.2410(10)
_cell_angle_gamma 109.6200(10)
_cell_formula_units_Z 4
_cell_length_a 8.2959(3)
_cell_length_b 10.3169(4)
_cell_length_c 27.7884(9)
_cell_measurement_reflns_used 9442
_cell_measurement_temperature 100(2)
_cell_measurement_theta_max 61.869
_cell_measurement_theta_min 3.239
_cell_volume 2204.36(14)
_computing_cell_refinement
;
SAINT (Bruker, 2002)
;
_computing_data_collection
;
APEX2 (Bruker, 2005)
;
_computing_data_reduction
;
SAINT (Bruker, 2002)
;
_computing_molecular_graphics
;
SHELXTL (Sheldrick, 2008)
;
_computing_publication_material
;
SHELXTL (Sheldrick, 2008)
;
_computing_structure_refinement
;
SHELXL2014 (Sheldrick, 2015b)
;
_computing_structure_solution
;
SHELXT (Sheldrick, 2015a)
;
_diffrn_ambient_temperature 100(2)
_diffrn_measured_fraction_theta_full 0.970
_diffrn_measured_fraction_theta_max 0.844
_diffrn_measurement_device_type 'Bruker Quest CCD'
_diffrn_measurement_method '\w scans'
_diffrn_radiation_type MoK\a
_diffrn_radiation_wavelength 0.71073
_diffrn_reflns_av_R_equivalents 0.0470
_diffrn_reflns_limit_h_max 9
_diffrn_reflns_limit_h_min -9
_diffrn_reflns_limit_k_max 12
_diffrn_reflns_limit_k_min -12
_diffrn_reflns_limit_l_max 33
_diffrn_reflns_limit_l_min -32
_diffrn_reflns_number 37729
_diffrn_reflns_theta_full 25.500
_diffrn_reflns_theta_max 49.238
_diffrn_reflns_theta_min 2.310
_exptl_absorpt_coefficient_mu 1.416
_exptl_absorpt_correction_T_max 0.7528
_exptl_absorpt_correction_T_min 0.4527
_exptl_absorpt_correction_type multi-scan
_exptl_absorpt_process_details
;
(SADABS; Sheldrick, 1996)
;
_exptl_crystal_colour colourless
_exptl_crystal_density_diffrn 1.704
_exptl_crystal_description block
_exptl_crystal_F_000 1160
_exptl_crystal_size_max 0.450
_exptl_crystal_size_mid 0.410
_exptl_crystal_size_min 0.290
_refine_diff_density_max 2.235
_refine_diff_density_min -1.152
_refine_ls_extinction_method none
_refine_ls_goodness_of_fit_ref 1.053
_refine_ls_hydrogen_treatment mixed
_refine_ls_matrix_type full
_refine_ls_number_parameters 636
_refine_ls_number_reflns 37729
_refine_ls_number_restraints 56
_refine_ls_restrained_S_all 1.052
_refine_ls_R_factor_all 0.0535
_refine_ls_R_factor_gt 0.0415
_refine_ls_shift/su_max 0.006
_refine_ls_shift/su_mean 0.000
_refine_ls_structure_factor_coef Fsqd
_refine_ls_weighting_details 'w=1/[\s^2^(Fo^2^)+(0.0391P)^2^+1.0144P] where P=(Fo^2^+2Fc^2^)/3'
_refine_ls_weighting_scheme calc
_refine_ls_wR_factor_gt 0.1022
_refine_ls_wR_factor_ref 0.1073
_reflns_number_gt 31022
_reflns_number_total 37729
_reflns_threshold_expression 'I > 2\s(I)'
_cod_data_source_file im2479sup1.cif
_cod_data_source_block I
_cod_database_code 2311448
_shelx_space_group_comment
;
The symmetry employed for this shelxl refinement is uniquely defined
by the following loop, which should always be used as a source of
symmetry information in preference to the above space-group names.
They are only intended as comments.
;
_shelx_estimated_absorpt_t_min 0.247
_shelx_estimated_absorpt_t_max 0.367

loop_
_space_group_symop_operation_xyz
'x, y, z'
'-x, -y, -z'

loop_
_atom_site_type_symbol
_atom_site_label
_atom_site_fract_x
_atom_site_fract_y
_atom_site_fract_z
_atom_site_U_iso_or_equiv
_atom_site_adp_type
_atom_site_calc_flag
_atom_site_occupancy
_atom_site_disorder_assembly
_atom_site_disorder_group
Zn Zn1 0.83273(2) 0.76731(2) 0.37527(2) 0.01022(2) Uani d 1 . .
O O1W 0.61524(9) 0.81617(8) 0.34185(2) 0.01495(10) Uani d 1 . .
H H1W1 0.611(2) 0.8958(14) 0.3465(7) 0.021(4) Uiso d 1 . .
H H1W2 0.5198(19) 0.7649(16) 0.3439(7) 0.022(4) Uiso d 1 . .
N N1A 0.71985(8) 0.70563(8) 0.43995(2) 0.01171(9) Uani d 1 . .
N N2A 1.03060(9) 0.70258(8) 0.41604(3) 0.01261(10) Uani d 1 . .
H H2AB 1.0721 0.6483 0.3929 0.015 Uiso calc 1 . .
N N3A 0.99210(9) 0.97233(8) 0.41415(2) 0.01183(9) Uani d 1 . .
H H3AB 0.9157 1.0157 0.4283 0.014 Uiso calc 1 . .
N N4A 0.99441(9) 0.85294(8) 0.32333(2) 0.01277(10) Uani d 1 . .
N N5A 0.71429(11) 0.57128(9) 0.33332(3) 0.01715(12) Uani d 1 . .
C C1A 0.58572(10) 0.73342(10) 0.45424(3) 0.01395(12) Uani d 1 . .
H H1AA 0.5210 0.7731 0.4325 0.017 Uiso calc 1 . .
C C2A 0.53812(11) 0.70639(10) 0.49963(3) 0.01520(13) Uani d 1 . .
H H2AA 0.4410 0.7253 0.5084 0.018 Uiso calc 1 . .
C C3A 0.63487(11) 0.65113(10) 0.53211(3) 0.01514(13) Uani d 1 . .
H H3AA 0.6058 0.6325 0.5635 0.018 Uiso calc 1 . .
C C4A 0.77454(11) 0.62379(10) 0.51771(3) 0.01419(12) Uani d 1 . .
H H4AA 0.8440 0.5874 0.5393 0.017 Uiso calc 1 . .
C C5A 0.81176(10) 0.65040(9) 0.47104(3) 0.01169(10) Uani d 1 . .
C C6A 0.95559(11) 0.61389(10) 0.45279(3) 0.01427(12) Uani d 1 . .
H H6AA 1.0483 0.6229 0.4808 0.017 Uiso calc 1 . .
H H6AB 0.9094 0.5161 0.4383 0.017 Uiso calc 1 . .
C C7A 1.17523(10) 0.83110(10) 0.43644(3) 0.01500(12) Uani d 1 . .
H H7AA 1.2467 0.8654 0.4110 0.018 Uiso calc 1 . .
H H7AB 1.2500 0.8113 0.4640 0.018 Uiso calc 1 . .
C C8A 1.10825(11) 0.94212(10) 0.45419(3) 0.01437(12) Uani d 1 . .
H H8AA 1.0441 0.9106 0.4813 0.017 Uiso calc 1 . .
H H8AB 1.2077 1.0277 0.4669 0.017 Uiso calc 1 . .
C C9A 1.08674(12) 1.06278(9) 0.38040(3) 0.01483(12) Uani d 1 . .
H H9AA 1.2040 1.1197 0.3980 0.018 Uiso calc 1 . .
H H9AB 1.0248 1.1264 0.3701 0.018 Uiso calc 1 . .
C C10A 1.10454(10) 0.98339(9) 0.33561(3) 0.01292(11) Uani d 1 . .
C C11A 1.22877(12) 1.04752(11) 0.30741(3) 0.01845(15) Uani d 1 . .
H H11A 1.3072 1.1392 0.3173 0.022 Uiso calc 1 . .
C C12A 1.23620(13) 0.97543(13) 0.26464(4) 0.02126(17) Uani d 1 . .
H H12A 1.3189 1.0175 0.2446 0.026 Uiso calc 1 . .
C C13A 1.12063(13) 0.84058(12) 0.25154(3) 0.01897(15) Uani d 1 . .
H H13A 1.1220 0.7894 0.2223 0.023 Uiso calc 1 . .
C C14A 1.00344(12) 0.78261(10) 0.28217(3) 0.01595(13) Uani d 1 . .
H H14A 0.9266 0.6897 0.2738 0.019 Uiso calc 1 . .
C C15A 0.66602(11) 0.46620(9) 0.31015(3) 0.01465(12) Uani d 1 . .
C C16A 0.60567(15) 0.33475(10) 0.27988(3) 0.01905(15) Uani d 1 . .
H H16A 0.4855 0.3148 0.2638 0.029 Uiso calc 1 . .
H H16B 0.6110 0.2612 0.3003 0.029 Uiso calc 1 . .
H H16C 0.6797 0.3394 0.2551 0.029 Uiso calc 1 . .
Zn Zn2 0.17061(2) 0.21312(2) 0.12948(2) 0.01100(2) Uani d 1 . .
O O2W 0.38318(9) 0.15838(8) 0.16247(2) 0.01486(10) Uani d 1 . .
H H2W1 0.479(2) 0.2123(17) 0.1601(7) 0.030(5) Uiso d 1 . .
H H2W2 0.386(2) 0.0810(14) 0.1559(6) 0.019(4) Uiso d 1 . .
N N1B 0.28232(9) 0.27927(8) 0.06607(2) 0.01196(10) Uani d 1 . .
N N2B -0.02412(9) 0.28556(9) 0.09126(3) 0.01434(11) Uani d 1 . .
H H2BB -0.0633 0.3385 0.1155 0.017 Uiso calc 1 . .
N N3B 0.00700(9) 0.01205(8) 0.08839(3) 0.01278(10) Uani d 1 . .
H H3BB 0.0815 -0.0307 0.0730 0.015 Uiso calc 1 . .
N N4B 0.00625(9) 0.12413(8) 0.18045(3) 0.01389(11) Uani d 1 . .
N N5B 0.29347(11) 0.40678(9) 0.17350(3) 0.01795(13) Uani d 1 . .
C C1B 0.41515(10) 0.25042(10) 0.05142(3) 0.01366(12) Uani d 1 . .
H H1BA 0.4762 0.2062 0.0724 0.016 Uiso calc 1 . .
C C2B 0.46654(11) 0.28262(10) 0.00690(3) 0.01498(13) Uani d 1 . .
H H2BA 0.5621 0.2622 -0.0023 0.018 Uiso calc 1 . .
C C3B 0.37530(12) 0.34545(10) -0.02411(3) 0.01559(13) Uani d 1 . .
H H3BA 0.4072 0.3682 -0.0549 0.019 Uiso calc 1 . .
C C4B 0.23719(12) 0.37432(10) -0.00934(3) 0.01569(13) Uani d 1 . .
H H4BA 0.1719 0.4159 -0.0301 0.019 Uiso calc 1 . .
C C5B 0.19527(10) 0.34154(9) 0.03642(3) 0.01292(11) Uani d 1 . .
C C6B 0.05258(12) 0.37796(10) 0.05555(4) 0.01661(13) Uani d 1 . .
H H6BA 0.1004 0.4746 0.0712 0.020 Uiso calc 1 . .
H H6BB -0.0396 0.3723 0.0278 0.020 Uiso calc 1 . .
C C7B -0.17097(11) 0.15995(11) 0.06975(4) 0.01697(14) Uani d 1 . .
H H7BA -0.2450 0.1837 0.0430 0.020 Uiso calc 1 . .
H H7BB -0.2424 0.1238 0.0950 0.020 Uiso calc 1 . .
C C8B -0.10838(11) 0.04847(10) 0.04981(3) 0.01612(13) Uani d 1 . .
H H8BA -0.2099 -0.0352 0.0365 0.019 Uiso calc 1 . .
H H8BB -0.0448 0.0819 0.0228 0.019 Uiso calc 1 . .
C C9B -0.08761(12) -0.08171(10) 0.12122(3) 0.01626(13) Uani d 1 . .
H H9BA -0.0259 -0.1461 0.1306 0.020 Uiso calc 1 . .
H H9BB -0.2050 -0.1375 0.1034 0.020 Uiso calc 1 . .
C C10B -0.10482(11) -0.00548(10) 0.16698(3) 0.01407(12) Uani d 1 . .
C C11B -0.23001(13) -0.07162(12) 0.19458(4) 0.02008(16) Uani d 1 . .
H H11B -0.3085 -0.1630 0.1841 0.024 Uiso calc 1 . .
C C12B -0.23822(14) -0.00165(13) 0.23783(4) 0.02261(18) Uani d 1 . .
H H12B -0.3215 -0.0450 0.2575 0.027 Uiso calc 1 . .
C C13B -0.12295(13) 0.13227(12) 0.25180(3) 0.01974(16) Uani d 1 . .
H H13B -0.1257 0.1821 0.2812 0.024 Uiso calc 1 . .
C C14B -0.00359(12) 0.19202(11) 0.22199(3) 0.01707(14) Uani d 1 . .
H H14B 0.0741 0.2843 0.2312 0.020 Uiso calc 1 . .
C C15B 0.34115(11) 0.51392(10) 0.19532(3) 0.01525(12) Uani d 1 . .
C C16B 0.39955(14) 0.64762(10) 0.22374(4) 0.01918(15) Uani d 1 . .
H H16D 0.3243 0.6457 0.2480 0.029 Uiso calc 1 . .
H H16E 0.3947 0.7185 0.2020 0.029 Uiso calc 1 . .
H H16F 0.5193 0.6693 0.2404 0.029 Uiso calc 1 . .
Cl Cl1 0.33629(2) -0.17248(2) 0.09748(2) 0.01340(3) Uani d 1 . .
O O11 0.30474(11) -0.12439(8) 0.14429(3) 0.01993(13) Uani d 1 . .
O O12 0.37512(14) -0.29685(10) 0.10216(4) 0.02729(17) Uani d 1 . .
O O13 0.47992(13) -0.06661(11) 0.08384(4) 0.0317(2) Uani d 1 . .
O O14 0.18341(12) -0.19854(12) 0.06120(3) 0.0314(2) Uani d 1 . .
Cl Cl2 0.66222(2) 1.15399(2) 0.40344(2) 0.01185(3) Uani d 1 . .
O O21 0.62121(14) 1.27698(10) 0.39746(3) 0.02598(17) Uani d 1 . .
O O22 0.68767(11) 1.10012(8) 0.35669(2) 0.01847(12) Uani d 1 . .
O O23 0.81983(11) 1.18512(11) 0.43829(3) 0.02691(17) Uani d 1 . .
O O24 0.52286(13) 1.05033(11) 0.42000(4) 0.0321(2) Uani d 1 . .
Cl Cl3 0.21799(3) 0.50962(2) -0.16092(2) 0.01582(3) Uani d 1 . .
O O31 0.27818(11) 0.65914(9) -0.16224(4) 0.02509(16) Uani d 1 . .
O O32 0.26294(13) 0.44580(11) -0.20132(4) 0.0314(2) Uani d 1 . .
O O33 0.03501(14) 0.46092(13) -0.16261(6) 0.0477(3) Uani d 1 . .
O O34 0.3044(2) 0.48292(17) -0.11636(4) 0.0603(4) Uani d 1 . .
Cl Cl4 1.18034(5) 0.48638(4) 0.33410(2) 0.01448(5) Uani d 0.9090(15) A 1
O O41 1.28183(13) 0.63107(11) 0.35110(4) 0.0286(2) Uani d 0.9090(15) A 1
O O42 1.06676(17) 0.43235(13) 0.36849(4) 0.0339(3) Uani d 0.9090(15) A 1
O O43 1.07584(18) 0.47935(13) 0.28758(4) 0.0358(3) Uani d 0.9090(15) A 1
O O44 1.29117(16) 0.40816(15) 0.32951(7) 0.0499(4) Uani d 0.9090(15) A 1
Cl Cl4A 1.2271(6) 0.4988(5) 0.33959(14) 0.0173(6) Uani d 0.0910(15) A 2
O O41A 1.3201(11) 0.4703(10) 0.3811(3) 0.0286(2) Uani d 0.0910(15) A 2
O O42A 1.0388(13) 0.4473(12) 0.3392(4) 0.0339(3) Uani d 0.0910(15) A 2
O O43A 1.280(2) 0.6441(11) 0.3365(4) 0.0358(3) Uani d 0.0910(15) A 2
O O44A 1.2617(16) 0.4390(15) 0.2955(5) 0.0499(4) Uani d 0.0910(15) A 2

loop_
_atom_site_aniso_label
_atom_site_aniso_U_11
_atom_site_aniso_U_22
_atom_site_aniso_U_33
_atom_site_aniso_U_12
_atom_site_aniso_U_13
_atom_site_aniso_U_23
Zn1 0.00995(3) 0.01079(4) 0.00945(3) 0.00291(3) 0.00217(2) 0.00021(2)
O1W 0.0134(2) 0.0150(3) 0.0161(2) 0.00531(19) 0.00066(17) 0.00013(19)
N1A 0.0103(2) 0.0137(3) 0.0118(2) 0.00480(18) 0.00263(16) 0.00136(18)
N2A 0.0126(2) 0.0133(3) 0.0137(2) 0.00588(19) 0.00452(18) 0.00143(19)
N3A 0.0122(2) 0.0120(3) 0.0117(2) 0.00456(18) 0.00275(17) 0.00024(18)
N4A 0.0133(2) 0.0135(3) 0.0111(2) 0.00355(19) 0.00376(17) 0.00090(19)
N5A 0.0180(3) 0.0136(3) 0.0177(3) 0.0034(2) 0.0025(2) -0.0018(2)
C1A 0.0117(2) 0.0181(3) 0.0132(2) 0.0066(2) 0.0026(2) 0.0009(2)
C2A 0.0131(3) 0.0183(4) 0.0145(3) 0.0051(2) 0.0049(2) 0.0000(2)
C3A 0.0158(3) 0.0153(3) 0.0131(2) 0.0029(2) 0.0051(2) 0.0007(2)
C4A 0.0148(3) 0.0144(3) 0.0135(2) 0.0046(2) 0.0035(2) 0.0033(2)
C5A 0.0113(2) 0.0116(3) 0.0127(2) 0.0041(2) 0.00288(18) 0.0020(2)
C6A 0.0145(3) 0.0142(3) 0.0171(3) 0.0076(2) 0.0049(2) 0.0045(2)
C7A 0.0099(2) 0.0168(3) 0.0187(3) 0.0051(2) 0.0023(2) 0.0030(3)
C8A 0.0135(3) 0.0137(3) 0.0139(2) 0.0036(2) -0.0004(2) -0.0005(2)
C9A 0.0178(3) 0.0105(3) 0.0159(3) 0.0035(2) 0.0057(2) 0.0013(2)
C10A 0.0123(2) 0.0136(3) 0.0128(2) 0.0036(2) 0.00367(19) 0.0027(2)
C11A 0.0172(3) 0.0194(4) 0.0182(3) 0.0031(3) 0.0079(3) 0.0049(3)
C12A 0.0199(4) 0.0275(5) 0.0178(3) 0.0067(3) 0.0104(3) 0.0061(3)
C13A 0.0210(3) 0.0264(5) 0.0127(3) 0.0106(3) 0.0071(2) 0.0024(3)
C14A 0.0175(3) 0.0184(4) 0.0118(2) 0.0056(3) 0.0044(2) -0.0004(2)
C15A 0.0168(3) 0.0122(3) 0.0139(3) 0.0035(2) 0.0034(2) 0.0007(2)
C16A 0.0287(4) 0.0117(3) 0.0144(3) 0.0040(3) 0.0043(3) -0.0005(2)
Zn2 0.01021(3) 0.01191(4) 0.00994(3) 0.00248(3) 0.00271(2) -0.00051(3)
O2W 0.0141(2) 0.0145(3) 0.0153(2) 0.00460(19) 0.00156(17) 0.00032(19)
N1B 0.0109(2) 0.0138(3) 0.0114(2) 0.00427(18) 0.00268(16) 0.00160(18)
N2B 0.0135(2) 0.0148(3) 0.0167(2) 0.0067(2) 0.00503(19) 0.0004(2)
N3B 0.0122(2) 0.0128(3) 0.0132(2) 0.00396(19) 0.00343(17) -0.00034(19)
N4B 0.0135(2) 0.0156(3) 0.0123(2) 0.0037(2) 0.00466(18) 0.0001(2)
N5B 0.0182(3) 0.0147(3) 0.0184(3) 0.0034(2) 0.0023(2) -0.0026(2)
C1B 0.0124(2) 0.0177(3) 0.0118(2) 0.0061(2) 0.00272(19) 0.0019(2)
C2B 0.0137(3) 0.0192(4) 0.0123(2) 0.0053(2) 0.0041(2) 0.0012(2)
C3B 0.0167(3) 0.0167(4) 0.0117(2) 0.0033(2) 0.0031(2) 0.0022(2)
C4B 0.0162(3) 0.0156(3) 0.0150(3) 0.0048(2) 0.0023(2) 0.0046(2)
C5B 0.0119(2) 0.0125(3) 0.0143(2) 0.0041(2) 0.0022(2) 0.0023(2)
C6B 0.0163(3) 0.0150(3) 0.0219(3) 0.0084(3) 0.0058(3) 0.0050(3)
C7B 0.0100(2) 0.0192(4) 0.0218(3) 0.0054(2) 0.0023(2) 0.0023(3)
C8B 0.0141(3) 0.0157(3) 0.0154(3) 0.0027(2) -0.0006(2) -0.0012(2)
C9B 0.0174(3) 0.0122(3) 0.0182(3) 0.0027(2) 0.0063(2) 0.0006(2)
C10B 0.0128(3) 0.0155(3) 0.0144(3) 0.0045(2) 0.0045(2) 0.0030(2)
C11B 0.0177(3) 0.0209(4) 0.0202(3) 0.0021(3) 0.0088(3) 0.0057(3)
C12B 0.0205(4) 0.0302(5) 0.0194(3) 0.0078(3) 0.0113(3) 0.0085(3)
C13B 0.0209(4) 0.0276(5) 0.0140(3) 0.0105(3) 0.0080(3) 0.0038(3)
C14B 0.0184(3) 0.0202(4) 0.0128(3) 0.0059(3) 0.0059(2) -0.0001(2)
C15B 0.0161(3) 0.0132(3) 0.0156(3) 0.0039(2) 0.0032(2) 0.0000(2)
C16B 0.0255(4) 0.0125(3) 0.0177(3) 0.0040(3) 0.0054(3) -0.0012(3)
Cl1 0.01268(6) 0.01273(7) 0.01505(6) 0.00419(5) 0.00425(5) 0.00015(5)
O11 0.0276(3) 0.0176(3) 0.0170(2) 0.0092(3) 0.0090(2) -0.0001(2)
O12 0.0400(5) 0.0205(4) 0.0306(4) 0.0195(4) 0.0129(3) 0.0039(3)
O13 0.0281(4) 0.0244(4) 0.0381(5) -0.0021(3) 0.0190(4) 0.0039(4)
O14 0.0241(4) 0.0441(6) 0.0252(4) 0.0174(4) -0.0069(3) -0.0100(4)
Cl2 0.01223(6) 0.01228(7) 0.01196(6) 0.00475(5) 0.00369(5) 0.00156(5)
O21 0.0431(5) 0.0244(4) 0.0232(3) 0.0248(4) 0.0125(3) 0.0065(3)
O22 0.0265(3) 0.0180(3) 0.0133(2) 0.0101(2) 0.0060(2) -0.0003(2)
O23 0.0217(3) 0.0375(5) 0.0204(3) 0.0139(3) -0.0057(2) -0.0068(3)
O24 0.0290(4) 0.0255(4) 0.0368(5) -0.0031(3) 0.0195(4) 0.0047(4)
Cl3 0.01840(8) 0.01536(8) 0.01327(6) 0.00440(6) 0.00522(5) 0.00059(6)
O31 0.0211(3) 0.0159(3) 0.0381(4) 0.0051(2) 0.0087(3) 0.0000(3)
O32 0.0294(4) 0.0306(5) 0.0326(4) 0.0080(3) 0.0116(3) -0.0113(4)
O33 0.0229(4) 0.0339(6) 0.0813(10) -0.0011(4) 0.0264(5) -0.0116(6)
O34 0.0904(11) 0.0514(8) 0.0264(5) 0.0168(8) -0.0155(6) 0.0158(5)
Cl4 0.01332(12) 0.01540(11) 0.01515(10) 0.00505(11) 0.00474(10) -0.00139(8)
O41 0.0188(3) 0.0219(4) 0.0380(5) -0.0011(3) 0.0079(4) -0.0122(4)
O42 0.0441(6) 0.0305(5) 0.0285(4) 0.0074(4) 0.0227(4) 0.0075(4)
O43 0.0524(7) 0.0308(6) 0.0174(3) 0.0114(5) -0.0060(4) -0.0023(3)
O44 0.0274(5) 0.0380(7) 0.0897(12) 0.0219(5) 0.0089(6) -0.0136(7)
Cl4A 0.0147(13) 0.0239(15) 0.0141(10) 0.0072(13) 0.0038(10) 0.0015(9)
O41A 0.0188(3) 0.0219(4) 0.0380(5) -0.0011(3) 0.0079(4) -0.0122(4)
O42A 0.0441(6) 0.0305(5) 0.0285(4) 0.0074(4) 0.0227(4) 0.0075(4)
O43A 0.0524(7) 0.0308(6) 0.0174(3) 0.0114(5) -0.0060(4) -0.0023(3)
O44A 0.0274(5) 0.0380(7) 0.0897(12) 0.0219(5) 0.0089(6) -0.0136(7)

loop_
_atom_type_symbol
_atom_type_description
_atom_type_scat_dispersion_real
_atom_type_scat_dispersion_imag
_atom_type_scat_source
C C 0.0033 0.0016 'International Tables Vol C Tables 4.2.6.8 and 6.1.1.4'
H H 0.0000 0.0000 'International Tables Vol C Tables 4.2.6.8 and 6.1.1.4'
N N 0.0061 0.0033 'International Tables Vol C Tables 4.2.6.8 and 6.1.1.4'
O O 0.0106 0.0060 'International Tables Vol C Tables 4.2.6.8 and 6.1.1.4'
Cl Cl 0.1484 0.1585 'International Tables Vol C Tables 4.2.6.8 and 6.1.1.4'
Zn Zn 0.2839 1.4301 'International Tables Vol C Tables 4.2.6.8 and 6.1.1.4'

loop_
_geom_angle_atom_site_label_1
_geom_angle_atom_site_label_2
_geom_angle_atom_site_label_3
_geom_angle
_geom_angle_publ_flag
N5A Zn1 O1W 86.48(3) y
N5A Zn1 N4A 93.75(3) y
O1W Zn1 N4A 95.55(3) y
N5A Zn1 N2A 92.19(3) y
O1W Zn1 N2A 172.06(3) y
N4A Zn1 N2A 92.34(3) y
N5A Zn1 N1A 96.07(3) y
O1W Zn1 N1A 93.28(3) y
N4A Zn1 N1A 167.17(3) y
N2A Zn1 N1A 79.06(3) y
N5A Zn1 N3A 171.11(3) y
O1W Zn1 N3A 99.00(3) y
N4A Zn1 N3A 78.83(3) y
N2A Zn1 N3A 83.32(3) y
N1A Zn1 N3A 90.62(3) y
Zn1 O1W H1W1 121.3(12) ?
Zn1 O1W H1W2 118.1(13) ?
H1W1 O1W H1W2 104.6(15) ?
C5A N1A C1A 118.48(7) ?
C5A N1A Zn1 113.99(5) ?
C1A N1A Zn1 126.90(6) ?
C6A N2A C7A 114.60(7) ?
C6A N2A Zn1 109.42(5) ?
C7A N2A Zn1 105.92(5) ?
C6A N2A H2AB 108.9 ?
C7A N2A H2AB 108.9 ?
Zn1 N2A H2AB 108.9 ?
C9A N3A C8A 113.24(7) ?
C9A N3A Zn1 110.38(5) ?
C8A N3A Zn1 104.29(5) ?
C9A N3A H3AB 109.6 ?
C8A N3A H3AB 109.6 ?
Zn1 N3A H3AB 109.6 ?
C10A N4A C14A 118.80(7) ?
C10A N4A Zn1 115.96(5) ?
C14A N4A Zn1 124.98(6) ?
C15A N5A Zn1 173.47(8) ?
N1A C1A C2A 122.56(8) ?
N1A C1A H1AA 118.7 ?
C2A C1A H1AA 118.7 ?
C1A C2A C3A 118.96(8) ?
C1A C2A H2AA 120.5 ?
C3A C2A H2AA 120.5 ?
C4A C3A C2A 118.64(7) ?
C4A C3A H3AA 120.7 ?
C2A C3A H3AA 120.7 ?
C3A C4A C5A 119.11(8) ?
C3A C4A H4AA 120.4 ?
C5A C4A H4AA 120.4 ?
N1A C5A C4A 122.22(7) ?
N1A C5A C6A 116.98(7) ?
C4A C5A C6A 120.78(7) ?
N2A C6A C5A 112.56(7) ?
N2A C6A H6AA 109.1 ?
C5A C6A H6AA 109.1 ?
N2A C6A H6AB 109.1 ?
C5A C6A H6AB 109.1 ?
H6AA C6A H6AB 107.8 ?
N2A C7A C8A 111.17(7) ?
N2A C7A H7AA 109.4 ?
C8A C7A H7AA 109.4 ?
N2A C7A H7AB 109.4 ?
C8A C7A H7AB 109.4 ?
H7AA C7A H7AB 108.0 ?
N3A C8A C7A 111.08(7) ?
N3A C8A H8AA 109.4 ?
C7A C8A H8AA 109.4 ?
N3A C8A H8AB 109.4 ?
C7A C8A H8AB 109.4 ?
H8AA C8A H8AB 108.0 ?
N3A C9A C10A 113.01(7) ?
N3A C9A H9AA 109.0 ?
C10A C9A H9AA 109.0 ?
N3A C9A H9AB 109.0 ?
C10A C9A H9AB 109.0 ?
H9AA C9A H9AB 107.8 ?
N4A C10A C11A 122.03(8) ?
N4A C10A C9A 118.05(7) ?
C11A C10A C9A 119.89(8) ?
C12A C11A C10A 119.04(9) ?
C12A C11A H11A 120.5 ?
C10A C11A H11A 120.5 ?
C11A C12A C13A 119.00(8) ?
C11A C12A H12A 120.5 ?
C13A C12A H12A 120.5 ?
C14A C13A C12A 118.56(8) ?
C14A C13A H13A 120.7 ?
C12A C13A H13A 120.7 ?
N4A C14A C13A 122.55(9) ?
N4A C14A H14A 118.7 ?
C13A C14A H14A 118.7 ?
N5A C15A C16A 178.76(10) ?
C15A C16A H16A 109.5 ?
C15A C16A H16B 109.5 ?
H16A C16A H16B 109.5 ?
C15A C16A H16C 109.5 ?
H16A C16A H16C 109.5 ?
H16B C16A H16C 109.5 ?
O2W Zn2 N5B 86.23(3) y
O2W Zn2 N4B 95.01(3) y
N5B Zn2 N4B 94.02(3) y
O2W Zn2 N1B 94.46(3) y
N5B Zn2 N1B 95.88(3) y
N4B Zn2 N1B 166.72(3) y
O2W Zn2 N2B 173.16(3) y
N5B Zn2 N2B 91.53(3) y
N4B Zn2 N2B 91.59(3) y
N1B Zn2 N2B 79.32(3) y
O2W Zn2 N3B 99.39(3) y
N5B Zn2 N3B 171.13(3) y
N4B Zn2 N3B 78.74(3) y
N1B Zn2 N3B 90.55(3) y
N2B Zn2 N3B 83.64(3) y
Zn2 O2W H2W1 115.0(14) ?
Zn2 O2W H2W2 120.0(12) ?
H2W1 O2W H2W2 106.0(16) ?
C1B N1B C5B 118.86(7) ?
C1B N1B Zn2 126.05(6) ?
C5B N1B Zn2 114.63(5) ?
C6B N2B C7B 114.68(7) ?
C6B N2B Zn2 109.28(5) ?
C7B N2B Zn2 105.72(6) ?
C6B N2B H2BB 109.0 ?
C7B N2B H2BB 109.0 ?
Zn2 N2B H2BB 109.0 ?
C9B N3B C8B 113.46(7) ?
C9B N3B Zn2 110.38(5) ?
C8B N3B Zn2 103.99(6) ?
C9B N3B H3BB 109.6 ?
C8B N3B H3BB 109.6 ?
Zn2 N3B H3BB 109.6 ?
C10B N4B C14B 118.88(7) ?
C10B N4B Zn2 115.92(5) ?
C14B N4B Zn2 124.92(6) ?
C15B N5B Zn2 171.64(8) ?
N1B C1B C2B 122.58(8) ?
N1B C1B H1BA 118.7 ?
C2B C1B H1BA 118.7 ?
C1B C2B C3B 118.67(8) ?
C1B C2B H2BA 120.7 ?
C3B C2B H2BA 120.7 ?
C4B C3B C2B 118.97(8) ?
C4B C3B H3BA 120.5 ?
C2B C3B H3BA 120.5 ?
C3B C4B C5B 119.14(8) ?
C3B C4B H4BA 120.4 ?
C5B C4B H4BA 120.4 ?
N1B C5B C4B 121.76(8) ?
N1B C5B C6B 116.85(7) ?
C4B C5B C6B 121.37(8) ?
N2B C6B C5B 112.39(7) ?
N2B C6B H6BA 109.1 ?
C5B C6B H6BA 109.1 ?
N2B C6B H6BB 109.1 ?
C5B C6B H6BB 109.1 ?
H6BA C6B H6BB 107.9 ?
N2B C7B C8B 111.43(7) ?
N2B C7B H7BA 109.3 ?
C8B C7B H7BA 109.3 ?
N2B C7B H7BB 109.3 ?
C8B C7B H7BB 109.3 ?
H7BA C7B H7BB 108.0 ?
N3B C8B C7B 111.31(7) ?
N3B C8B H8BA 109.4 ?
C7B C8B H8BA 109.4 ?
N3B C8B H8BB 109.4 ?
C7B C8B H8BB 109.4 ?
H8BA C8B H8BB 108.0 ?
N3B C9B C10B 112.76(7) ?
N3B C9B H9BA 109.0 ?
C10B C9B H9BA 109.0 ?
N3B C9B H9BB 109.0 ?
C10B C9B H9BB 109.0 ?
H9BA C9B H9BB 107.8 ?
N4B C10B C11B 122.01(8) ?
N4B C10B C9B 118.08(7) ?
C11B C10B C9B 119.88(9) ?
C12B C11B C10B 118.89(10) ?
C12B C11B H11B 120.6 ?
C10B C11B H11B 120.6 ?
C13B C12B C11B 119.03(8) ?
C13B C12B H12B 120.5 ?
C11B C12B H12B 120.5 ?
C12B C13B C14B 118.73(9) ?
C12B C13B H13B 120.6 ?
C14B C13B H13B 120.6 ?
N4B C14B C13B 122.44(9) ?
N4B C14B H14B 118.8 ?
C13B C14B H14B 118.8 ?
N5B C15B C16B 178.72(10) ?
C15B C16B H16D 109.5 ?
C15B C16B H16E 109.5 ?
H16D C16B H16E 109.5 ?
C15B C16B H16F 109.5 ?
H16D C16B H16F 109.5 ?
H16E C16B H16F 109.5 ?
O12 Cl1 O13 110.20(6) ?
O12 Cl1 O14 110.05(6) ?
O13 Cl1 O14 109.68(7) ?
O12 Cl1 O11 109.31(5) ?
O13 Cl1 O11 108.58(6) ?
O14 Cl1 O11 108.98(5) ?
O21 Cl2 O24 110.32(7) ?
O21 Cl2 O23 109.89(6) ?
O24 Cl2 O23 109.62(7) ?
O21 Cl2 O22 109.38(5) ?
O24 Cl2 O22 108.82(6) ?
O23 Cl2 O22 108.78(5) ?
O33 Cl3 O34 110.84(10) ?
O33 Cl3 O32 110.98(7) ?
O34 Cl3 O32 109.27(9) ?
O33 Cl3 O31 108.63(7) ?
O34 Cl3 O31 107.40(8) ?
O32 Cl3 O31 109.64(6) ?
O44 Cl4 O43 109.61(9) ?
O44 Cl4 O42 110.78(10) ?
O43 Cl4 O42 108.45(8) ?
O44 Cl4 O41 110.85(8) ?
O43 Cl4 O41 108.89(8) ?
O42 Cl4 O41 108.19(7) ?
O41A Cl4A O43A 110.6(7) ?
O41A Cl4A O44A 110.7(7) ?
O43A Cl4A O44A 106.2(8) ?
O41A Cl4A O42A 112.6(6) ?
O43A Cl4A O42A 107.6(8) ?
O44A Cl4A O42A 108.9(7) ?

loop_
_geom_bond_atom_site_label_1
_geom_bond_atom_site_label_2
_geom_bond_distance
_geom_bond_publ_flag
Zn1 N5A 2.1231(8) y
Zn1 O1W 2.1333(7) y
Zn1 N4A 2.1341(7) y
Zn1 N2A 2.1692(7) y
Zn1 N1A 2.1707(7) y
Zn1 N3A 2.2056(7) y
O1W H1W1 0.839(13) ?
O1W H1W2 0.803(13) ?
N1A C5A 1.3441(11) ?
N1A C1A 1.3443(10) ?
N2A C6A 1.4711(11) ?
N2A C7A 1.4757(12) ?
N2A H2AB 1.0000 ?
N3A C9A 1.4754(11) ?
N3A C8A 1.4811(11) ?
N3A H3AB 1.0000 ?
N4A C10A 1.3415(11) ?
N4A C14A 1.3476(11) ?
N5A C15A 1.1457(12) ?
C1A C2A 1.3892(11) ?
C1A H1AA 0.9500 ?
C2A C3A 1.3917(14) ?
C2A H2AA 0.9500 ?
C3A C4A 1.3867(13) ?
C3A H3AA 0.9500 ?
C4A C5A 1.3954(11) ?
C4A H4AA 0.9500 ?
C5A C6A 1.5094(11) ?
C6A H6AA 0.9900 ?
C6A H6AB 0.9900 ?
C7A C8A 1.5204(13) ?
C7A H7AA 0.9900 ?
C7A H7AB 0.9900 ?
C8A H8AA 0.9900 ?
C8A H8AB 0.9900 ?
C9A C10A 1.5067(12) ?
C9A H9AA 0.9900 ?
C9A H9AB 0.9900 ?
C10A C11A 1.3933(12) ?
C11A C12A 1.3891(14) ?
C11A H11A 0.9500 ?
C12A C13A 1.3925(16) ?
C12A H12A 0.9500 ?
C13A C14A 1.3880(12) ?
C13A H13A 0.9500 ?
C14A H14A 0.9500 ?
C15A C16A 1.4499(13) ?
C16A H16A 0.9800 ?
C16A H16B 0.9800 ?
C16A H16C 0.9800 ?
Zn2 O2W 2.1279(7) y
Zn2 N5B 2.1328(8) y
Zn2 N4B 2.1345(7) y
Zn2 N1B 2.1440(7) y
Zn2 N2B 2.1674(8) y
Zn2 N3B 2.2066(7) y
O2W H2W1 0.818(13) ?
O2W H2W2 0.817(13) ?
N1B C1B 1.3436(11) ?
N1B C5B 1.3451(11) ?
N2B C6B 1.4730(12) ?
N2B C7B 1.4737(12) ?
N2B H2BB 1.0000 ?
N3B C9B 1.4734(11) ?
N3B C8B 1.4818(12) ?
N3B H3BB 1.0000 ?
N4B C10B 1.3413(12) ?
N4B C14B 1.3458(11) ?
N5B C15B 1.1464(12) ?
C1B C2B 1.3861(11) ?
C1B H1BA 0.9500 ?
C2B C3B 1.3915(13) ?
C2B H2BA 0.9500 ?
C3B C4B 1.3861(13) ?
C3B H3BA 0.9500 ?
C4B C5B 1.3945(12) ?
C4B H4BA 0.9500 ?
C5B C6B 1.5111(12) ?
C6B H6BA 0.9900 ?
C6B H6BB 0.9900 ?
C7B C8B 1.5222(14) ?
C7B H7BA 0.9900 ?
C7B H7BB 0.9900 ?
C8B H8BA 0.9900 ?
C8B H8BB 0.9900 ?
C9B C10B 1.5099(12) ?
C9B H9BA 0.9900 ?
C9B H9BB 0.9900 ?
C10B C11B 1.3925(12) ?
C11B C12B 1.3917(15) ?
C11B H11B 0.9500 ?
C12B C13B 1.3873(17) ?
C12B H12B 0.9500 ?
C13B C14B 1.3874(13) ?
C13B H13B 0.9500 ?
C14B H14B 0.9500 ?
C15B C16B 1.4456(13) ?
C16B H16D 0.9800 ?
C16B H16E 0.9800 ?
C16B H16F 0.9800 ?
Cl1 O12 1.4317(9) ?
Cl1 O13 1.4334(9) ?
Cl1 O14 1.4399(9) ?
Cl1 O11 1.4577(7) ?
Cl2 O21 1.4313(9) ?
Cl2 O24 1.4371(9) ?
Cl2 O23 1.4399(8) ?
Cl2 O22 1.4574(7) ?
Cl3 O33 1.4227(10) ?
Cl3 O34 1.4272(11) ?
Cl3 O32 1.4289(9) ?
Cl3 O31 1.4575(9) ?
Cl4 O44 1.4263(12) ?
Cl4 O43 1.4334(11) ?
Cl4 O42 1.4396(10) ?
Cl4 O41 1.4592(11) ?
Cl4A O41A 1.394(10) ?
Cl4A O43A 1.425(11) ?
Cl4A O44A 1.451(11) ?
Cl4A O42A 1.470(10) ?

loop_
_geom_hbond_atom_site_label_D
_geom_hbond_atom_site_label_H
_geom_hbond_atom_site_label_A
_geom_hbond_site_symmetry_A
_geom_hbond_distance_DH
_geom_hbond_distance_HA
_geom_hbond_distance_DA
_geom_hbond_angle_DHA
O1W H1W2 O41 1_455 0.803(13) 2.039(13) 2.8410(12) 177.7(19)
O1W H1W2 O43A 1_455 0.803(13) 1.94(2) 2.730(15) 169.8(19)
N2A H2AB O41 . 1.00 2.28 3.1809(12) 150.0
N2A H2AB O42 . 1.00 2.28 3.1468(15) 144.4
N2A H2AB O42A . 1.00 2.40 3.328(12) 153.3
N2A H2AB O43A . 1.00 2.50 3.396(15) 149.0
N3A H3AB O23 . 1.00 2.17 3.0889(12) 151.9
C4A H4AA O42 2_766 0.95 2.60 3.4025(15) 142.3
C7A H7AA O24 1_655 0.99 2.41 3.1218(12) 128.4
C14A H14A O32 2_665 0.95 2.41 3.1645(13) 136.2
C16A H16B O22 1_545 0.98 2.51 3.4788(13) 168.7
O2W H2W1 O31 2_665 0.818(13) 1.995(14) 2.8091(11) 174(2)
O2W H2W2 O11 . 0.817(13) 1.990(13) 2.7690(11) 159.4(16)
N2B H2BB O31 2_565 1.00 2.36 3.2467(12) 147.6
N2B H2BB O33 2_565 1.00 2.32 3.2331(15) 152.1
N3B H3BB O14 . 1.00 2.20 3.1169(13) 152.4
C7B H7BB O13 1_455 0.99 2.44 3.1430(12) 127.6
C14B H14B O43 1_455 0.95 2.48 3.2138(15) 134.1
C14B H14B O44A 1_455 0.95 2.32 3.149(13) 144.9
C16B H16D O43A 1_455 0.98 2.54 3.419(13) 149.5
C16B H16E O11 1_565 0.98 2.55 3.5083(14) 166.4

loop_
_geom_torsion_atom_site_label_1
_geom_torsion_atom_site_label_2
_geom_torsion_atom_site_label_3
_geom_torsion_atom_site_label_4
_geom_torsion
C5A N1A C1A C2A -0.45(13)
Zn1 N1A C1A C2A -170.73(7)
N1A C1A C2A C3A 1.40(14)
C1A C2A C3A C4A -0.62(14)
C2A C3A C4A C5A -0.99(13)
C1A N1A C5A C4A -1.28(13)
Zn1 N1A C5A C4A 170.23(7)
C1A N1A C5A C6A 176.98(8)
Zn1 N1A C5A C6A -11.51(10)
C3A C4A C5A N1A 2.01(13)
C3A C4A C5A C6A -176.18(8)
C7A N2A C6A C5A 88.34(9)
Zn1 N2A C6A C5A -30.44(8)
N1A C5A C6A N2A 28.85(11)
C4A C5A C6A N2A -152.86(8)
C6A N2A C7A C8A -81.07(9)
Zn1 N2A C7A C8A 39.66(8)
C9A N3A C8A C7A -78.77(9)
Zn1 N3A C8A C7A 41.26(7)
N2A C7A C8A N3A -57.67(9)
C8A N3A C9A C10A 95.69(9)
Zn1 N3A C9A C10A -20.81(9)
C14A N4A C10A C11A -0.70(13)
Zn1 N4A C10A C11A 173.79(7)
C14A N4A C10A C9A 177.04(8)
Zn1 N4A C10A C9A -8.47(10)
N3A C9A C10A N4A 20.16(11)
N3A C9A C10A C11A -162.05(8)
N4A C10A C11A C12A 1.57(15)
C9A C10A C11A C12A -176.13(9)
C10A C11A C12A C13A -0.78(16)
C11A C12A C13A C14A -0.78(16)
C10A N4A C14A C13A -0.98(14)
Zn1 N4A C14A C13A -174.93(7)
C12A C13A C14A N4A 1.72(15)
C5B N1B C1B C2B 0.17(13)
Zn2 N1B C1B C2B 171.97(7)
N1B C1B C2B C3B -0.97(14)
C1B C2B C3B C4B 0.37(14)
C2B C3B C4B C5B 0.95(14)
C1B N1B C5B C4B 1.23(13)
Zn2 N1B C5B C4B -171.48(7)
C1B N1B C5B C6B -177.17(8)
Zn2 N1B C5B C6B 10.12(10)
C3B C4B C5B N1B -1.80(14)
C3B C4B C5B C6B 176.53(9)
C7B N2B C6B C5B -88.80(9)
Zn2 N2B C6B C5B 29.66(9)
N1B C5B C6B N2B -27.36(11)
C4B C5B C6B N2B 154.22(8)
C6B N2B C7B C8B 80.96(10)
Zn2 N2B C7B C8B -39.49(8)
C9B N3B C8B C7B 79.08(9)
Zn2 N3B C8B C7B -40.87(8)
N2B C7B C8B N3B 57.50(10)
C8B N3B C9B C10B -94.37(9)
Zn2 N3B C9B C10B 21.88(9)
C14B N4B C10B C11B 0.15(14)
Zn2 N4B C10B C11B -174.13(8)
C14B N4B C10B C9B -177.88(9)
Zn2 N4B C10B C9B 7.84(11)
N3B C9B C10B N4B -20.49(12)
N3B C9B C10B C11B 161.43(9)
N4B C10B C11B C12B -0.97(16)
C9B C10B C11B C12B 177.03(10)
C10B C11B C12B C13B 0.76(17)
C11B C12B C13B C14B 0.20(17)
C10B N4B C14B C13B 0.88(15)
Zn2 N4B C14B C13B 174.61(8)
C12B C13B C14B N4B -1.06(16)
